data_4323214
loop_
_publ_author_name
'K. E. Litz'
'M. M. Banaszak Holl'
'J. W. Kampf'
'G. B. Carpenter'

_publ_section_title
;
 Active Role of a Germylene Ligand in Promoting Reactions of Platinum
 Complexes with Oxygen and Sulfur Dioxide
;
_journal_name_full 'Inorganic Chemistry'
_journal_page_first 6461
_journal_page_last 6469
_journal_paper_doi 10.1021/ic9808044
_journal_volume 37
_journal_year 1998
_chemical_formula_sum 'C24 H66 Ge N2 O2 P2 Pt Si4'
_chemical_formula_weight 856.77
_chemical_name_systematic
; 
 ? 
;
_space_group_IT_number 2
_symmetry_cell_setting triclinic
_symmetry_space_group_name_Hall '-P 1'
_symmetry_space_group_name_H-M 'P -1'
_atom_sites_solution_hydrogens geom
_atom_sites_solution_primary direct
_atom_sites_solution_secondary difmap
_audit_creation_method SHELXL
_cell_angle_alpha 108.740(10)
_cell_angle_beta 97.560(10)
_cell_angle_gamma 95.440(10)
_cell_formula_units_Z 4
_cell_length_a 11.689(2)
_cell_length_b 18.753(2)
_cell_length_c 19.160(2)
_cell_measurement_reflns_used 42
_cell_measurement_temperature 148(2)
_cell_measurement_theta_max 12.55
_cell_measurement_theta_min 5.92
_cell_volume 3900.5(9)
_computing_cell_refinement 'Siemens XSCANS, v2.1'
_computing_data_collection 'Siemens XSCANS, v2.1'
_computing_data_reduction 'Siemens XSCANS, v2.1'
_computing_molecular_graphics 'Siemens SHELXTL PLUS'
_computing_publication_material 'Siemens SHELXTL PLUS'
_computing_structure_refinement 'Siemens SHELXTL PLUS'
_computing_structure_solution 'Siemens SHELXTL PLUS'
_diffrn_ambient_temperature 148(2)
_diffrn_measurement_device 'Siemens P4U 4-circle diffractometer'
_diffrn_measurement_method 'w scans'
_diffrn_radiation_monochromator graphite
_diffrn_radiation_source 'fine-focus sealed tube'
_diffrn_radiation_type MoK\a
_diffrn_radiation_wavelength 0.71073
_diffrn_reflns_av_R_equivalents 0.0000
_diffrn_reflns_av_sigmaI/netI 0.0562
_diffrn_reflns_limit_h_max 12
_diffrn_reflns_limit_h_min -12
_diffrn_reflns_limit_k_max 18
_diffrn_reflns_limit_k_min -18
_diffrn_reflns_limit_l_max 20
_diffrn_reflns_limit_l_min 0
_diffrn_reflns_number 9823
_diffrn_reflns_theta_max 22.50
_diffrn_reflns_theta_min 2.64
_diffrn_standards_decay_% 15
_diffrn_standards_interval_count 97
_diffrn_standards_number 3
_exptl_absorpt_coefficient_mu 4.580
_exptl_absorpt_correction_T_max 0.636
_exptl_absorpt_correction_T_min 1.341
_exptl_absorpt_correction_type psi-scans
_exptl_crystal_colour 'pale yellow'
_exptl_crystal_density_diffrn 1.459
_exptl_crystal_description plate
_exptl_crystal_F_000 1744
_exptl_crystal_size_max 0.42
_exptl_crystal_size_mid 0.32
_exptl_crystal_size_min 0.26
_refine_diff_density_max 5.757
_refine_diff_density_min -2.521
_refine_diff_density_rms 0.181
_refine_ls_extinction_coef 0.00013(15)
_refine_ls_extinction_expression Fc^*^=kFc[1+0.001xFc^2^\l^3^/sin(2\q)]^-1/4^
_refine_ls_extinction_method SHELXL
_refine_ls_goodness_of_fit_all 1.085
_refine_ls_goodness_of_fit_obs 1.225
_refine_ls_matrix_type full
_refine_ls_number_parameters 688
_refine_ls_number_reflns 9814
_refine_ls_number_restraints 0
_refine_ls_restrained_S_all 1.085
_refine_ls_restrained_S_obs 1.225
_refine_ls_R_factor_all 0.0750
_refine_ls_R_factor_obs 0.0550
_refine_ls_shift/esd_max -0.001
_refine_ls_shift/esd_mean 0.000
_refine_ls_structure_factor_coef Fsqd
_refine_ls_weighting_details 'w=1/[\s^2^(Fo^2^)+(0.0928P)^2^+0.0000P] where P=(Fo^2^+2Fc^2^)/3'
_refine_ls_weighting_scheme calc
_refine_ls_wR_factor_all 0.1488
_refine_ls_wR_factor_obs 0.1421
_reflns_number_observed 7192
_reflns_number_total 9823
_reflns_observed_criterion >2sigma(I)
_cod_data_source_file ic9808044_1.cif
_cod_data_source_block ptge
_cod_depositor_comments
;
The following automatic conversions were performed:

'_refine_ls_weighting_scheme' value 'calc
w=1/[\s^2^(Fo^2^)+(0.0928P)^2^+0.0000P] where P=(Fo^2^+2Fc^2^)/3' was
changed to 'calc'. New tag '_refine_ls_weighting_details' was
created. The value of the new tag was set to
'w=1/[\s^2^(Fo^2^)+(0.0928P)^2^+0.0000P] where P=(Fo^2^+2Fc^2^)/3'.

Automatic conversion script
Id: cif_fix_values 3143 2015-03-26 13:38:13Z robertas 
;
_cod_database_code 4323214

loop_
_symmetry_equiv_pos_as_xyz
'x, y, z'
'-x, -y, -z'

loop_
_atom_site_aniso_label
_atom_site_aniso_U_11
_atom_site_aniso_U_22
_atom_site_aniso_U_33
_atom_site_aniso_U_23
_atom_site_aniso_U_13
_atom_site_aniso_U_12
Pt1 0.0254(3) 0.0283(3) 0.0317(3) 0.0130(2) 0.0035(2) 0.0027(2)
Ge1 0.0255(7) 0.0259(7) 0.0284(7) 0.0107(5) 0.0019(5) 0.0038(5)
P1 0.027(2) 0.026(2) 0.030(2) 0.0088(14) 0.0029(14) 0.0013(14)
P2 0.038(2) 0.041(2) 0.026(2) 0.0098(15) 0.0052(15) 0.008(2)
Si1 0.030(2) 0.039(2) 0.043(2) 0.011(2) 0.003(2) 0.005(2)
Si2 0.039(2) 0.034(2) 0.034(2) 0.010(2) -0.004(2) 0.000(2)
Si3 0.042(2) 0.033(2) 0.035(2) 0.010(2) 0.005(2) 0.015(2)
Si4 0.044(2) 0.040(2) 0.038(2) 0.021(2) -0.001(2) 0.002(2)
O1 0.043(5) 0.038(5) 0.033(5) 0.008(4) 0.004(4) -0.004(4)
O2 0.047(5) 0.030(5) 0.040(5) 0.016(4) 0.010(4) 0.001(4)
N1 0.014(5) 0.022(5) 0.038(6) 0.010(4) 0.004(4) -0.001(4)
N2 0.041(6) 0.021(5) 0.033(5) 0.014(4) 0.003(5) 0.012(5)
C1 0.031(7) 0.031(7) 0.026(6) 0.007(5) -0.005(5) -0.008(6)
C2 0.047(9) 0.038(8) 0.056(9) 0.015(7) 0.023(7) 0.013(7)
C3 0.018(6) 0.030(7) 0.042(7) 0.004(6) -0.008(5) -0.003(5)
C4 0.046(9) 0.066(10) 0.049(8) 0.042(7) 0.012(7) 0.013(7)
C5 0.029(7) 0.021(7) 0.051(8) 0.009(6) 0.002(6) 0.003(5)
C6 0.045(9) 0.038(8) 0.063(9) 0.013(7) 0.018(7) 0.012(7)
C7 0.145(17) 0.044(9) 0.035(9) 0.008(7) 0.022(10) 0.002(10)
C8 0.125(18) 0.108(16) 0.070(13) 0.029(12) 0.015(12) 0.013(14)
C9 0.041(9) 0.063(10) 0.040(8) 0.022(7) 0.003(6) 0.000(7)
C10 0.030(8) 0.058(9) 0.055(9) 0.023(7) -0.011(7) -0.010(7)
C11 0.043(8) 0.042(8) 0.042(8) 0.019(6) 0.011(6) 0.002(6)
C12 0.047(9) 0.078(10) 0.026(7) 0.014(7) 0.006(6) 0.005(8)
C13 0.026(8) 0.051(9) 0.072(10) -0.006(8) -0.001(7) 0.001(7)
C14 0.034(8) 0.061(9) 0.046(8) 0.011(7) 0.007(6) 0.023(7)
C15 0.059(10) 0.034(8) 0.098(12) 0.022(8) 0.021(9) 0.022(7)
C16 0.034(8) 0.033(7) 0.056(9) 0.000(6) -0.003(7) 0.008(6)
C17 0.054(9) 0.028(7) 0.067(10) 0.013(7) -0.003(8) 0.003(7)
C18 0.079(11) 0.038(8) 0.042(8) 0.007(7) -0.001(8) 0.009(8)
C19 0.051(10) 0.075(11) 0.064(10) 0.028(8) 0.008(8) 0.030(8)
C20 0.064(11) 0.067(10) 0.059(10) 0.024(8) 0.014(8) 0.026(8)
C21 0.026(7) 0.054(9) 0.074(10) 0.033(8) 0.013(7) 0.013(6)
C22 0.113(14) 0.038(9) 0.066(10) 0.026(8) 0.030(10) -0.008(9)
C23 0.050(10) 0.119(15) 0.099(13) 0.079(12) 0.022(9) 0.002(10)
C24 0.080(11) 0.064(10) 0.032(8) 0.024(7) 0.004(7) -0.009(8)
Pt2 0.0341(3) 0.0327(3) 0.0280(3) 0.0083(2) 0.0062(2) 0.0050(2)
Ge2 0.0338(8) 0.0316(7) 0.0322(7) 0.0120(6) 0.0092(6) 0.0076(6)
P3 0.055(2) 0.033(2) 0.037(2) 0.011(2) 0.008(2) 0.000(2)
P4 0.032(2) 0.037(2) 0.031(2) 0.0088(15) 0.0067(15) 0.006(2)
Si5 0.038(2) 0.039(2) 0.035(2) 0.007(2) 0.002(2) 0.011(2)
Si6 0.039(2) 0.033(2) 0.032(2) 0.007(2) 0.002(2) -0.002(2)
Si7 0.040(2) 0.050(2) 0.058(2) 0.029(2) 0.008(2) 0.013(2)
Si8 0.051(3) 0.031(2) 0.060(3) 0.017(2) 0.017(2) 0.005(2)
O3 0.042(5) 0.033(5) 0.031(5) -0.004(4) 0.011(4) -0.003(4)
O4 0.038(5) 0.024(4) 0.046(5) 0.008(4) 0.016(4) 0.002(4)
N3 0.038(6) 0.023(5) 0.031(5) 0.011(4) 0.008(5) 0.006(5)
N4 0.032(6) 0.030(6) 0.051(7) 0.018(5) 0.014(5) 0.011(5)
C25 0.041(9) 0.051(9) 0.053(9) 0.006(7) -0.001(7) 0.019(7)
C26 0.071(11) 0.069(10) 0.048(9) 0.040(8) 0.008(8) 0.023(8)
C27 0.034(8) 0.093(12) 0.059(10) 0.034(9) 0.008(7) -0.011(8)
C28 0.062(11) 0.096(13) 0.087(13) 0.033(11) 0.032(10) 0.007(10)
C29 0.113(14) 0.037(9) 0.061(10) 0.024(7) 0.034(10) -0.008(9)
C30 0.144(18) 0.035(9) 0.090(13) 0.020(9) 0.051(13) -0.004(10)
C31 0.064(10) 0.044(8) 0.039(8) 0.007(6) 0.010(7) 0.017(7)
C32 0.071(11) 0.026(7) 0.047(8) -0.001(6) 0.008(8) -0.001(7)
C33 0.057(9) 0.050(8) 0.028(7) 0.007(6) 0.016(7) 0.012(7)
C34 0.044(9) 0.057(9) 0.045(8) 0.017(7) 0.009(7) 0.020(7)
C35 0.049(9) 0.043(8) 0.031(7) 0.000(6) 0.003(6) 0.018(7)
C36 0.045(9) 0.051(9) 0.041(8) -0.002(7) -0.013(7) -0.004(7)
C37 0.045(9) 0.054(9) 0.049(9) 0.021(7) -0.015(7) 0.003(7)
C38 0.043(9) 0.078(11) 0.057(9) 0.027(8) 0.014(7) 0.013(8)
C39 0.060(10) 0.049(9) 0.036(8) 0.003(6) -0.007(7) 0.023(7)
C40 0.055(10) 0.049(9) 0.061(9) 0.025(7) 0.007(8) -0.003(7)
C41 0.065(10) 0.055(9) 0.033(8) 0.001(7) 0.016(7) 0.009(8)
C42 0.040(8) 0.044(8) 0.037(7) 0.002(6) 0.017(6) -0.001(6)
C43 0.066(11) 0.050(9) 0.064(10) 0.016(8) -0.001(8) -0.003(8)
C44 0.040(9) 0.081(11) 0.061(10) 0.030(8) -0.001(7) 0.010(8)
C45 0.090(14) 0.083(13) 0.129(16) 0.073(12) -0.034(12) -0.013(11)
C46 0.078(13) 0.054(10) 0.095(13) 0.012(9) 0.034(10) 0.013(9)
C47 0.078(12) 0.029(8) 0.076(11) 0.015(7) 0.007(9) -0.008(8)
C48 0.056(10) 0.035(8) 0.075(10) 0.010(7) 0.023(8) 0.002(7)

loop_
_atom_site_label
_atom_site_type_symbol
_atom_site_fract_x
_atom_site_fract_y
_atom_site_fract_z
_atom_site_U_iso_or_equiv
_atom_site_thermal_displace_type
_atom_site_occupancy
_atom_site_calc_flag
_atom_site_refinement_flags
_atom_site_disorder_group
Pt1 Pt 0.26495(4) 0.48005(2) 0.22078(2) 0.0280(2) Uani 1 d . .
Ge1 Ge 0.37724(10) 0.60204(7) 0.23795(6) 0.0265(3) Uani 1 d . .
P1 P 0.1765(3) 0.3857(2) 0.2581(2) 0.0284(7) Uani 1 d . .
P2 P 0.2219(3) 0.4161(2) 0.0989(2) 0.0351(8) Uani 1 d . .
Si1 Si 0.6095(3) 0.5396(2) 0.2271(2) 0.0383(9) Uani 1 d . .
Si2 Si 0.6012(3) 0.6900(2) 0.3477(2) 0.0373(9) Uani 1 d . .
Si3 Si 0.1937(3) 0.7019(2) 0.2144(2) 0.0365(9) Uani 1 d . .
Si4 Si 0.4068(3) 0.7193(2) 0.1464(2) 0.0398(9) Uani 1 d . .
O1 O 0.2955(7) 0.5506(4) 0.3302(4) 0.040(2) Uani 1 d . .
O2 O 0.3308(7) 0.6298(4) 0.3303(4) 0.038(2) Uani 1 d . .
N1 N 0.5386(7) 0.6162(5) 0.2634(5) 0.025(2) Uani 1 d . .
N2 N 0.3298(8) 0.6771(5) 0.1990(5) 0.031(2) Uani 1 d . .
C1 C 0.0223(10) 0.3830(6) 0.2597(6) 0.032(3) Uani 1 d . .
H1A H -0.0199(10) 0.3683(6) 0.2077(6) 0.055(8) Uiso 1 calc R .
H1B H -0.0037(10) 0.3432(6) 0.2803(6) 0.055(8) Uiso 1 calc R .
C2 C -0.0111(12) 0.4592(7) 0.3065(7) 0.045(3) Uani 1 d . .
H2A H -0.0963(12) 0.4562(17) 0.2991(36) 0.072(4) Uiso 1 calc R .
H2B H 0.0224(61) 0.5002(10) 0.2906(32) 0.072(4) Uiso 1 calc R .
H2C H 0.0192(62) 0.4699(24) 0.3596(9) 0.072(4) Uiso 1 calc R .
C3 C 0.2415(10) 0.4035(6) 0.3539(6) 0.034(3) Uani 1 d . .
H3A H 0.3262(10) 0.4016(6) 0.3557(6) 0.055(8) Uiso 1 calc R .
H3B H 0.2326(10) 0.4560(6) 0.3835(6) 0.055(8) Uiso 1 calc R .
C4 C 0.1947(11) 0.3504(8) 0.3928(7) 0.047(4) Uani 1 d . .
H4A H 0.2319(54) 0.3689(27) 0.4455(13) 0.072(4) Uiso 1 calc R .
H4B H 0.2120(63) 0.2990(13) 0.3685(29) 0.072(4) Uiso 1 calc R .
H4C H 0.1101(15) 0.3491(37) 0.3894(40) 0.072(4) Uiso 1 calc R .
C5 C 0.1882(10) 0.2857(6) 0.2122(7) 0.035(3) Uani 1 d . .
H5A H 0.1396(10) 0.2544(6) 0.2332(7) 0.055(8) Uiso 1 calc R .
H5B H 0.1563(10) 0.2713(6) 0.1583(7) 0.055(8) Uiso 1 calc R .
C6 C 0.3112(11) 0.2676(7) 0.2206(8) 0.048(4) Uani 1 d . .
H6A H 0.3139(18) 0.2170(20) 0.1852(32) 0.072(4) Uiso 1 calc R .
H6B H 0.3361(27) 0.2685(45) 0.2718(15) 0.072(4) Uiso 1 calc R .
H6C H 0.3634(16) 0.3056(27) 0.2102(44) 0.072(4) Uiso 1 calc R .
C7 C 0.3195(17) 0.3442(8) 0.0631(8) 0.076(5) Uani 1 d . .
H7A H 0.3732(17) 0.3648(8) 0.0361(8) 0.055(8) Uiso 1 calc R .
H7B H 0.3676(17) 0.3376(8) 0.1065(8) 0.055(8) Uiso 1 calc R .
C8 C 0.2629(18) 0.2716(11) 0.0149(10) 0.101(7) Uani 1 d . .
H8A H 0.2081(55) 0.2506(23) 0.0403(20) 0.072(4) Uiso 1 calc R .
H8B H 0.3212(19) 0.2375(17) 0.0015(37) 0.072(4) Uiso 1 calc R .
H8C H 0.2203(61) 0.2764(13) -0.0306(23) 0.072(4) Uiso 1 calc R .
C9 C 0.0702(11) 0.3665(8) 0.0655(7) 0.048(4) Uani 1 d . .
H9A H 0.0601(11) 0.3379(8) 0.0112(7) 0.055(8) Uiso 1 calc R .
H9B H 0.0561(11) 0.3292(8) 0.0913(7) 0.055(8) Uiso 1 calc R .
C10 C -0.0183(11) 0.4200(7) 0.0791(7) 0.050(4) Uani 1 d . .
H10A H -0.0954(16) 0.3911(9) 0.0731(45) 0.072(4) Uiso 1 calc R .
H10B H -0.0199(51) 0.4471(34) 0.0430(30) 0.072(4) Uiso 1 calc R .
H10C H 0.0027(40) 0.4568(30) 0.1300(17) 0.072(4) Uiso 1 calc R .
C11 C 0.2324(11) 0.4772(7) 0.0409(6) 0.041(3) Uani 1 d . .
H11A H 0.1871(11) 0.5194(7) 0.0591(6) 0.055(8) Uiso 1 calc R .
H11B H 0.3150(11) 0.4999(7) 0.0484(6) 0.055(8) Uiso 1 calc R .
C12 C 0.1888(12) 0.4372(8) -0.0436(6) 0.051(4) Uani 1 d . .
H12A H 0.1998(68) 0.4739(14) -0.0698(8) 0.072(4) Uiso 1 calc R .
H12B H 0.1058(21) 0.4170(42) -0.0523(7) 0.072(4) Uiso 1 calc R .
H12C H 0.2332(51) 0.3954(31) -0.0627(11) 0.072(4) Uiso 1 calc R .
C13 C 0.5617(11) 0.4975(8) 0.1239(8) 0.057(4) Uani 1 d . .
H13A H 0.4764(12) 0.4914(44) 0.1121(8) 0.072(4) Uiso 1 calc R .
H13B H 0.5878(62) 0.4477(22) 0.1055(10) 0.072(4) Uiso 1 calc R .
H13C H 0.5957(59) 0.5313(24) 0.0999(8) 0.072(4) Uiso 1 calc R .
C14 C 0.7704(10) 0.5661(8) 0.2415(7) 0.047(4) Uani 1 d . .
H14A H 0.8051(13) 0.5221(15) 0.2141(37) 0.072(4) Uiso 1 calc R .
H14B H 0.8025(13) 0.5820(44) 0.2950(8) 0.072(4) Uiso 1 calc R .
H14C H 0.7885(11) 0.6081(31) 0.2229(41) 0.072(4) Uiso 1 calc R .
C15 C 0.5809(13) 0.4632(7) 0.2684(9) 0.062(4) Uani 1 d . .
H15A H 0.6306(52) 0.4771(23) 0.3175(22) 0.072(4) Uiso 1 calc R .
H15B H 0.5984(69) 0.4151(12) 0.2353(24) 0.072(4) Uiso 1 calc R .
H15C H 0.4988(21) 0.4574(32) 0.2740(43) 0.072(4) Uiso 1 calc R .
C16 C 0.5104(11) 0.7667(7) 0.3722(7) 0.046(3) Uani 1 d . .
H16A H 0.5522(32) 0.8087(21) 0.4161(29) 0.072(4) Uiso 1 calc R .
H16B H 0.4370(33) 0.7470(14) 0.3836(45) 0.072(4) Uiso 1 calc R .
H16C H 0.4937(61) 0.7850(33) 0.3300(19) 0.072(4) Uiso 1 calc R .
C17 C 0.7455(12) 0.7404(7) 0.3462(8) 0.052(4) Uani 1 d . .
H17A H 0.7662(34) 0.7866(25) 0.3904(24) 0.072(4) Uiso 1 calc R .
H17B H 0.7412(23) 0.7542(41) 0.3009(23) 0.072(4) Uiso 1 calc R .
H17C H 0.8048(17) 0.7069(18) 0.3466(46) 0.072(4) Uiso 1 calc R .
C18 C 0.6272(14) 0.6512(7) 0.4259(7) 0.055(4) Uani 1 d . .
H18A H 0.6485(73) 0.6934(7) 0.4736(8) 0.072(4) Uiso 1 calc R .
H18B H 0.6907(49) 0.6205(39) 0.4187(26) 0.072(4) Uiso 1 calc R .
H18C H 0.5560(25) 0.6195(39) 0.4265(29) 0.072(4) Uiso 1 calc R .
C19 C 0.1135(12) 0.7229(9) 0.1340(8) 0.061(4) Uani 1 d . .
H19A H 0.0350(28) 0.7327(47) 0.1433(22) 0.072(4) Uiso 1 calc R .
H19B H 0.1076(64) 0.6792(20) 0.0880(11) 0.072(4) Uiso 1 calc R .
H19C H 0.1558(39) 0.7679(29) 0.1283(30) 0.072(4) Uiso 1 calc R .
C20 C 0.2058(13) 0.7877(8) 0.2999(8) 0.061(4) Uani 1 d . .
H20A H 0.1287(18) 0.8036(29) 0.3040(26) 0.072(4) Uiso 1 calc R .
H20B H 0.2596(57) 0.8292(17) 0.2961(22) 0.072(4) Uiso 1 calc R .
H20C H 0.2353(69) 0.7754(16) 0.3443(9) 0.072(4) Uiso 1 calc R .
C21 C 0.0940(11) 0.6261(7) 0.2267(8) 0.048(4) Uani 1 d . .
H21A H 0.0161(20) 0.6412(22) 0.2284(47) 0.072(4) Uiso 1 calc R .
H21B H 0.1233(40) 0.6182(33) 0.2736(24) 0.072(4) Uiso 1 calc R .
H21C H 0.0897(56) 0.5788(14) 0.1847(24) 0.072(4) Uiso 1 calc R .
C22 C 0.4024(15) 0.8241(7) 0.1760(8) 0.070(5) Uani 1 d . .
H22A H 0.3214(17) 0.8332(7) 0.1670(43) 0.072(4) Uiso 1 calc R .
H22B H 0.4487(62) 0.8464(10) 0.1472(35) 0.072(4) Uiso 1 calc R .
H22C H 0.4346(68) 0.8476(10) 0.2294(14) 0.072(4) Uiso 1 calc R .
C23 C 0.5643(12) 0.7112(10) 0.1561(9) 0.078(5) Uani 1 d . .
H23A H 0.6027(18) 0.7401(39) 0.2075(16) 0.072(4) Uiso 1 calc R .
H23B H 0.5992(19) 0.7316(45) 0.1214(35) 0.072(4) Uiso 1 calc R .
H23C H 0.5743(13) 0.6576(11) 0.1445(45) 0.072(4) Uiso 1 calc R .
C24 C 0.3469(13) 0.6759(8) 0.0438(7) 0.058(4) Uani 1 d . .
H24A H 0.3925(46) 0.7003(33) 0.0160(8) 0.072(4) Uiso 1 calc R .
H24B H 0.2653(25) 0.6836(41) 0.0346(9) 0.072(4) Uiso 1 calc R .
H24C H 0.3518(66) 0.6213(12) 0.0271(12) 0.072(4) Uiso 1 calc R .
Pt2 Pt -0.21796(4) 0.19396(3) 0.35647(2) 0.0320(2) Uani 1 d . .
Ge2 Ge -0.16257(11) 0.11580(7) 0.24214(7) 0.0317(3) Uani 1 d . .
P3 P -0.3287(3) 0.1154(2) 0.3950(2) 0.0422(9) Uani 1 d . .
P4 P -0.2300(3) 0.3081(2) 0.4502(2) 0.0341(8) Uani 1 d . .
Si5 Si -0.3802(3) 0.1380(2) 0.1460(2) 0.0386(9) Uani 1 d . .
Si6 Si -0.1653(3) 0.1115(2) 0.0769(2) 0.0362(9) Uani 1 d . .
Si7 Si 0.0596(3) 0.0563(2) 0.2928(2) 0.0462(10) Uani 1 d . .
Si8 Si -0.1342(3) -0.0603(2) 0.1818(2) 0.0462(10) Uani 1 d . .
O3 O -0.0996(7) 0.2536(4) 0.3206(4) 0.039(2) Uani 1 d . .
O4 O -0.0456(7) 0.1965(4) 0.2621(4) 0.036(2) Uani 1 d . .
N3 N -0.2438(8) 0.1077(5) 0.1469(5) 0.030(2) Uani 1 d . .
N4 N -0.0793(8) 0.0341(5) 0.2364(5) 0.036(2) Uani 1 d . .
C25 C -0.2829(11) 0.1252(8) 0.4933(7) 0.051(4) Uani 1 d . .
H25A H -0.2973(11) 0.1753(8) 0.5256(7) 0.055(8) Uiso 1 calc R .
H25B H -0.3306(11) 0.0853(8) 0.5050(7) 0.055(8) Uiso 1 calc R .
C26 C -0.1551(12) 0.1182(8) 0.5104(7) 0.057(4) Uani 1 d . .
H26A H -0.1357(21) 0.1195(46) 0.5622(15) 0.072(4) Uiso 1 calc R .
H26B H -0.1073(13) 0.1605(26) 0.5037(44) 0.072(4) Uiso 1 calc R .
H26C H -0.1396(19) 0.0699(22) 0.4764(30) 0.072(4) Uiso 1 calc R .
C27 C -0.4854(11) 0.1246(9) 0.3907(8) 0.061(4) Uani 1 d . .
H27A H -0.4906(11) 0.1773(9) 0.4219(8) 0.055(8) Uiso 1 calc R .
H27B H -0.5173(11) 0.1191(9) 0.3385(8) 0.055(8) Uiso 1 calc R .
C28 C -0.5654(14) 0.0725(10) 0.4137(9) 0.080(5) Uani 1 d . .
H28A H -0.5865(59) 0.0234(19) 0.3732(20) 0.072(4) Uiso 1 calc R .
H28B H -0.6361(34) 0.0951(24) 0.4245(45) 0.072(4) Uiso 1 calc R .
H28C H -0.5260(29) 0.0649(38) 0.4587(28) 0.072(4) Uiso 1 calc R .
C29 C -0.3218(16) 0.0152(7) 0.3431(8) 0.068(5) Uani 1 d . .
H29A H -0.3744(16) 0.0008(7) 0.2943(8) 0.055(8) Uiso 1 calc R .
H29B H -0.2415(16) 0.0113(7) 0.3327(8) 0.055(8) Uiso 1 calc R .
C30 C -0.3548(18) -0.0449(8) 0.3814(9) 0.088(6) Uani 1 d . .
H30A H -0.2982(44) -0.0352(31) 0.4271(28) 0.072(4) Uiso 1 calc R .
H30B H -0.3537(76) -0.0963(9) 0.3468(21) 0.072(4) Uiso 1 calc R .
H30C H -0.4330(32) -0.0407(33) 0.3940(43) 0.072(4) Uiso 1 calc R .
C31 C -0.1855(13) 0.3819(7) 0.4134(7) 0.050(4) Uani 1 d . .
H31A H -0.1065(13) 0.3762(7) 0.4012(7) 0.055(8) Uiso 1 calc R .
H31B H -0.2390(13) 0.3737(7) 0.3661(7) 0.055(8) Uiso 1 calc R .
C32 C -0.1833(13) 0.4653(7) 0.4661(7) 0.052(4) Uani 1 d . .
H32A H -0.1625(71) 0.5007(7) 0.4402(18) 0.072(4) Uiso 1 calc R .
H32B H -0.1255(52) 0.4758(17) 0.5114(22) 0.072(4) Uiso 1 calc R .
H32C H -0.2605(23) 0.4716(14) 0.4798(37) 0.072(4) Uiso 1 calc R .
C33 C -0.3683(12) 0.3285(8) 0.4762(7) 0.046(3) Uani 1 d . .
H33A H -0.3991(12) 0.2898(8) 0.4968(7) 0.055(8) Uiso 1 calc R .
H33B H -0.3571(12) 0.3788(8) 0.5162(7) 0.055(8) Uiso 1 calc R .
C34 C -0.4585(11) 0.3289(8) 0.4101(7) 0.048(4) Uani 1 d . .
H34A H -0.5328(23) 0.3389(47) 0.4269(13) 0.072(4) Uiso 1 calc R .
H34B H -0.4698(54) 0.2792(17) 0.3702(20) 0.072(4) Uiso 1 calc R .
H34C H -0.4302(34) 0.3687(32) 0.3910(30) 0.072(4) Uiso 1 calc R .
C35 C -0.1361(11) 0.3308(7) 0.5413(6) 0.044(3) Uani 1 d . .
H35A H -0.1501(11) 0.3804(7) 0.5749(6) 0.055(8) Uiso 1 calc R .
H35B H -0.1585(11) 0.2917(7) 0.5636(6) 0.055(8) Uiso 1 calc R .
C36 C -0.0080(11) 0.3344(8) 0.5375(7) 0.053(4) Uani 1 d . .
H36A H 0.0067(15) 0.2856(17) 0.5039(35) 0.072(4) Uiso 1 calc R .
H36B H 0.0366(12) 0.3447(45) 0.5877(10) 0.072(4) Uiso 1 calc R .
H36C H 0.0163(19) 0.3751(30) 0.5186(42) 0.072(4) Uiso 1 calc R .
C37 C -0.4557(12) 0.1230(7) 0.0500(7) 0.051(4) Uani 1 d . .
H37A H -0.5324(31) 0.1398(43) 0.0522(8) 0.072(4) Uiso 1 calc R .
H37B H -0.4655(64) 0.0688(10) 0.0201(15) 0.072(4) Uiso 1 calc R .
H37C H -0.4091(36) 0.1524(37) 0.0269(18) 0.072(4) Uiso 1 calc R .
C38 C -0.4800(12) 0.0818(8) 0.1831(8) 0.058(4) Uani 1 d . .
H38A H -0.5554(26) 0.1007(32) 0.1829(43) 0.072(4) Uiso 1 calc R .
H38B H -0.4461(35) 0.0871(38) 0.2344(18) 0.072(4) Uiso 1 calc R .
H38C H -0.4913(57) 0.0281(11) 0.1515(28) 0.072(4) Uiso 1 calc R .
C39 C -0.3688(12) 0.2419(7) 0.2000(7) 0.051(4) Uani 1 d . .
H39A H -0.4470(13) 0.2567(12) 0.1994(39) 0.072(4) Uiso 1 calc R .
H39B H -0.3220(60) 0.2713(7) 0.1770(28) 0.072(4) Uiso 1 calc R .
H39C H -0.3313(66) 0.2521(10) 0.2517(14) 0.072(4) Uiso 1 calc R .
C40 C -0.1591(12) 0.2072(7) 0.0645(8) 0.054(4) Uani 1 d . .
H40A H -0.1127(61) 0.2083(17) 0.0257(33) 0.072(4) Uiso 1 calc R .
H40B H -0.1230(66) 0.2470(8) 0.1118(15) 0.072(4) Uiso 1 calc R .
H40C H -0.2384(13) 0.2163(21) 0.0495(45) 0.072(4) Uiso 1 calc R .
C41 C -0.2319(13) 0.0351(7) -0.0149(7) 0.054(4) Uani 1 d . .
H41A H -0.1837(41) 0.0364(31) -0.0527(14) 0.072(4) Uiso 1 calc R .
H41B H -0.3107(30) 0.0440(28) -0.0310(24) 0.072(4) Uiso 1 calc R .
H41C H -0.2358(67) -0.0149(8) -0.0085(13) 0.072(4) Uiso 1 calc R .
C42 C -0.0133(10) 0.0983(7) 0.0974(7) 0.043(3) Uani 1 d . .
H42A H 0.0261(21) 0.1004(46) 0.0558(21) 0.072(4) Uiso 1 calc R .
H42B H -0.0102(10) 0.0488(21) 0.1039(45) 0.072(4) Uiso 1 calc R .
H42C H 0.0257(21) 0.1388(27) 0.1434(25) 0.072(4) Uiso 1 calc R .
C43 C 0.1777(13) 0.0887(8) 0.2503(8) 0.063(4) Uani 1 d . .
H43A H 0.2510(19) 0.1027(44) 0.2861(18) 0.072(4) Uiso 1 calc R .
H43B H 0.1589(35) 0.1331(29) 0.2371(42) 0.072(4) Uiso 1 calc R .
H43C H 0.1861(49) 0.0477(17) 0.2052(26) 0.072(4) Uiso 1 calc R .
C44 C 0.0658(12) 0.1337(8) 0.3856(8) 0.060(4) Uani 1 d . .
H44A H 0.1464(17) 0.1476(34) 0.4125(22) 0.072(4) Uiso 1 calc R .
H44B H 0.0159(58) 0.1154(18) 0.4154(20) 0.072(4) Uiso 1 calc R .
H44C H 0.0383(70) 0.1785(19) 0.3770(8) 0.072(4) Uiso 1 calc R .
C45 C 0.1045(16) -0.0261(9) 0.3170(11) 0.098(7) Uani 1 d . .
H45A H 0.0460(41) -0.0444(31) 0.3419(42) 0.072(4) Uiso 1 calc R .
H45B H 0.1801(39) -0.0105(16) 0.3506(40) 0.072(4) Uiso 1 calc R .
H45C H 0.1113(72) -0.0670(21) 0.2712(12) 0.072(4) Uiso 1 calc R .
C46 C -0.0422(15) -0.1023(9) 0.1109(9) 0.077(5) Uani 1 d . .
H46A H -0.0467(58) -0.0768(33) 0.0735(27) 0.072(4) Uiso 1 calc R .
H46B H -0.0706(47) -0.1567(13) 0.0863(34) 0.072(4) Uiso 1 calc R .
H46C H 0.0389(20) -0.0954(42) 0.1357(11) 0.072(4) Uiso 1 calc R .
C47 C -0.1487(14) -0.1272(7) 0.2352(8) 0.064(4) Uani 1 d . .
H47A H -0.0720(18) -0.1407(37) 0.2488(40) 0.072(4) Uiso 1 calc R .
H47B H -0.2020(57) -0.1733(21) 0.2042(19) 0.072(4) Uiso 1 calc R .
H47C H -0.1797(68) -0.1026(19) 0.2807(25) 0.072(4) Uiso 1 calc R .
C48 C -0.2866(12) -0.0705(7) 0.1313(8) 0.057(4) Uani 1 d . .
H48A H -0.3145(29) -0.1242(9) 0.1024(37) 0.072(4) Uiso 1 calc R .
H48B H -0.2874(17) -0.0410(38) 0.0973(34) 0.072(4) Uiso 1 calc R .
H48C H -0.3378(18) -0.0515(43) 0.1676(8) 0.072(4) Uiso 1 calc R .

loop_
_atom_type_symbol
_atom_type_description
_atom_type_scat_dispersion_real
_atom_type_scat_dispersion_imag
_atom_type_scat_source
C C 0.0033 0.0016 'International Tables Vol C Tables 4.2.6.8 and 6.1.1.4'
H H 0.0000 0.0000 'International Tables Vol C Tables 4.2.6.8 and 6.1.1.4'
N N 0.0061 0.0033 'International Tables Vol C Tables 4.2.6.8 and 6.1.1.4'
O O 0.0106 0.0060 'International Tables Vol C Tables 4.2.6.8 and 6.1.1.4'
Si Si 0.0817 0.0704 'International Tables Vol C Tables 4.2.6.8 and 6.1.1.4'
P P 0.1023 0.0942 'International Tables Vol C Tables 4.2.6.8 and 6.1.1.4'
Ge Ge 0.1547 1.8001 'International Tables Vol C Tables 4.2.6.8 and 6.1.1.4'
Pt Pt -1.7033 8.3905 'International Tables Vol C Tables 4.2.6.8 and 6.1.1.4'

loop_
_geom_angle_atom_site_label_1
_geom_angle_atom_site_label_2
_geom_angle_atom_site_label_3
_geom_angle
_geom_angle_site_symmetry_1
_geom_angle_site_symmetry_3
_geom_angle_publ_flag
O1 Pt1 P2 172.5(2) . . ?
O1 Pt1 P1 88.5(2) . . ?
P2 Pt1 P1 96.17(11) . . ?
O1 Pt1 Ge1 67.8(2) . . ?
P2 Pt1 Ge1 107.79(9) . . ?
P1 Pt1 Ge1 156.00(8) . . ?
O2 Ge1 N1 102.4(4) . . ?
O2 Ge1 N2 103.1(4) . . ?
N1 Ge1 N2 110.2(4) . . ?
O2 Ge1 Pt1 83.3(2) . . ?
N1 Ge1 Pt1 119.9(3) . . ?
N2 Ge1 Pt1 126.8(3) . . ?
C3 P1 C1 104.5(5) . . ?
C3 P1 C5 103.2(6) . . ?
C1 P1 C5 102.3(5) . . ?
C3 P1 Pt1 107.3(4) . . ?
C1 P1 Pt1 116.6(4) . . ?
C5 P1 Pt1 121.1(4) . . ?
C11 P2 C9 102.1(6) . . ?
C11 P2 C7 103.5(6) . . ?
C9 P2 C7 106.9(7) . . ?
C11 P2 Pt1 113.4(4) . . ?
C9 P2 Pt1 114.8(4) . . ?
C7 P2 Pt1 114.8(5) . . ?
N1 Si1 C14 112.9(5) . . ?
N1 Si1 C13 110.2(5) . . ?
C14 Si1 C13 105.5(6) . . ?
N1 Si1 C15 112.4(5) . . ?
C14 Si1 C15 107.3(7) . . ?
C13 Si1 C15 108.2(7) . . ?
N1 Si2 C16 112.3(5) . . ?
N1 Si2 C17 114.8(5) . . ?
C16 Si2 C17 103.8(6) . . ?
N1 Si2 C18 110.4(5) . . ?
C16 Si2 C18 109.8(6) . . ?
C17 Si2 C18 105.4(7) . . ?
N2 Si3 C21 113.9(5) . . ?
N2 Si3 C19 112.2(6) . . ?
C21 Si3 C19 104.4(7) . . ?
N2 Si3 C20 111.4(6) . . ?
C21 Si3 C20 106.8(7) . . ?
C19 Si3 C20 107.7(6) . . ?
N2 Si4 C23 114.6(6) . . ?
N2 Si4 C22 111.3(6) . . ?
C23 Si4 C22 104.4(8) . . ?
N2 Si4 C24 111.5(5) . . ?
C23 Si4 C24 105.9(8) . . ?
C22 Si4 C24 108.7(7) . . ?
O2 O1 Pt1 107.0(5) . . ?
O1 O2 Ge1 96.9(5) . . ?
Si1 N1 Si2 121.0(5) . . ?
Si1 N1 Ge1 117.6(5) . . ?
Si2 N1 Ge1 116.6(5) . . ?
Si3 N2 Si4 118.6(5) . . ?
Si3 N2 Ge1 115.2(5) . . ?
Si4 N2 Ge1 126.1(5) . . ?
C2 C1 P1 113.7(8) . . ?
C4 C3 P1 117.6(8) . . ?
C6 C5 P1 113.9(8) . . ?
C8 C7 P2 115.9(15) . . ?
C10 C9 P2 112.7(9) . . ?
C12 C11 P2 115.5(9) . . ?
O3 Pt2 P3 171.1(2) . . ?
O3 Pt2 P4 87.7(2) . . ?
P3 Pt2 P4 98.18(12) . . ?
O3 Pt2 Ge2 68.4(2) . . ?
P3 Pt2 Ge2 106.22(9) . . ?
P4 Pt2 Ge2 155.49(9) . . ?
O4 Ge2 N4 102.7(4) . . ?
O4 Ge2 N3 103.0(4) . . ?
N4 Ge2 N3 111.4(4) . . ?
O4 Ge2 Pt2 84.0(2) . . ?
N4 Ge2 Pt2 123.6(3) . . ?
N3 Ge2 Pt2 121.5(3) . . ?
C25 P3 C29 104.4(7) . . ?
C25 P3 C27 102.2(6) . . ?
C29 P3 C27 106.2(8) . . ?
C25 P3 Pt2 113.7(5) . . ?
C29 P3 Pt2 111.6(5) . . ?
C27 P3 Pt2 117.5(5) . . ?
C33 P4 C31 104.1(6) . . ?
C33 P4 C35 102.2(6) . . ?
C31 P4 C35 106.4(6) . . ?
C33 P4 Pt2 120.1(4) . . ?
C31 P4 Pt2 104.9(4) . . ?
C35 P4 Pt2 117.8(4) . . ?
N3 Si5 C37 112.4(6) . . ?
N3 Si5 C38 111.1(6) . . ?
C37 Si5 C38 104.4(6) . . ?
N3 Si5 C39 111.7(5) . . ?
C37 Si5 C39 106.8(6) . . ?
C38 Si5 C39 110.1(7) . . ?
N3 Si6 C42 113.2(5) . . ?
N3 Si6 C40 111.1(6) . . ?
C42 Si6 C40 105.2(6) . . ?
N3 Si6 C41 110.9(5) . . ?
C42 Si6 C41 106.9(6) . . ?
C40 Si6 C41 109.2(6) . . ?
N4 Si7 C43 114.4(6) . . ?
N4 Si7 C45 112.2(6) . . ?
C43 Si7 C45 106.0(8) . . ?
N4 Si7 C44 112.8(6) . . ?
C43 Si7 C44 105.7(7) . . ?
C45 Si7 C44 105.0(8) . . ?
N4 Si8 C46 112.6(6) . . ?
N4 Si8 C47 115.0(6) . . ?
C46 Si8 C47 105.6(7) . . ?
N4 Si8 C48 112.2(5) . . ?
C46 Si8 C48 107.9(7) . . ?
C47 Si8 C48 102.8(7) . . ?
O4 O3 Pt2 107.8(5) . . ?
O3 O4 Ge2 95.9(5) . . ?
Si6 N3 Si5 119.1(5) . . ?
Si6 N3 Ge2 119.3(5) . . ?
Si5 N3 Ge2 115.7(5) . . ?
Si8 N4 Si7 120.0(5) . . ?
Si8 N4 Ge2 123.7(6) . . ?
Si7 N4 Ge2 116.2(5) . . ?
C26 C25 P3 112.0(10) . . ?
C28 C27 P3 120.4(12) . . ?
C30 C29 P3 117.2(10) . . ?
C32 C31 P4 115.7(9) . . ?
C34 C33 P4 112.7(9) . . ?
C36 C35 P4 113.8(9) . . ?

loop_
_geom_bond_atom_site_label_1
_geom_bond_atom_site_label_2
_geom_bond_distance
_geom_bond_site_symmetry_2
_geom_bond_publ_flag
Pt1 O1 2.050(8) . ?
Pt1 P2 2.219(3) . ?
Pt1 P1 2.318(3) . ?
Pt1 Ge1 2.4286(13) . ?
Ge1 O2 1.847(8) . ?
Ge1 N1 1.857(8) . ?
Ge1 N2 1.888(8) . ?
P1 C3 1.802(11) . ?
P1 C1 1.803(12) . ?
P1 C5 1.824(11) . ?
P2 C11 1.841(11) . ?
P2 C9 1.851(13) . ?
P2 C7 1.87(2) . ?
Si1 N1 1.723(9) . ?
Si1 C14 1.861(13) . ?
Si1 C13 1.862(13) . ?
Si1 C15 1.868(13) . ?
Si2 N1 1.766(9) . ?
Si2 C16 1.845(12) . ?
Si2 C17 1.861(13) . ?
Si2 C18 1.869(12) . ?
Si3 N2 1.735(10) . ?
Si3 C21 1.844(12) . ?
Si3 C19 1.869(13) . ?
Si3 C20 1.869(14) . ?
Si4 N2 1.751(10) . ?
Si4 C23 1.851(15) . ?
Si4 C22 1.870(13) . ?
Si4 C24 1.877(12) . ?
O1 O2 1.503(11) . ?
C1 C2 1.54(2) . ?
C3 C4 1.53(2) . ?
C5 C6 1.51(2) . ?
C7 C8 1.42(2) . ?
C9 C10 1.50(2) . ?
C11 C12 1.54(2) . ?
Pt2 O3 2.022(8) . ?
Pt2 P3 2.232(3) . ?
Pt2 P4 2.341(3) . ?
Pt2 Ge2 2.4200(13) . ?
Ge2 O4 1.845(7) . ?
Ge2 N4 1.873(9) . ?
Ge2 N3 1.896(9) . ?
P3 C25 1.834(13) . ?
P3 C29 1.836(14) . ?
P3 C27 1.851(14) . ?
P4 C33 1.793(13) . ?
P4 C31 1.807(13) . ?
P4 C35 1.834(12) . ?
Si5 N3 1.742(10) . ?
Si5 C37 1.853(12) . ?
Si5 C38 1.855(14) . ?
Si5 C39 1.872(12) . ?
Si6 N3 1.737(9) . ?
Si6 C42 1.826(13) . ?
Si6 C40 1.882(13) . ?
Si6 C41 1.887(12) . ?
Si7 N4 1.760(10) . ?
Si7 C43 1.843(15) . ?
Si7 C45 1.850(15) . ?
Si7 C44 1.887(14) . ?
Si8 N4 1.750(10) . ?
Si8 C46 1.865(15) . ?
Si8 C47 1.865(13) . ?
Si8 C48 1.874(14) . ?
O3 O4 1.532(10) . ?
C25 C26 1.51(2) . ?
C27 C28 1.49(2) . ?
C29 C30 1.58(2) . ?
C31 C32 1.56(2) . ?
C33 C34 1.54(2) . ?
C35 C36 1.51(2) . ?
